data_7127736
loop_
_publ_author_name
'Ziegler, Christoph G. P.'
'Taube, Clemens'
'Kelly, John A.'
'Hierlmeier, Gabriele'
'Uttendorfer, Maria'
'Weigand, Jan J.'
'Wolf, Robert'

_publ_section_title
;
 An unusual Ni<sub>2</sub>Si<sub>2</sub>P<sub>8</sub> cluster formed by
 complexation and thermolysis.
;
_journal_issue 90
_journal_name_full 'Chemical communications (Cambridge, England)'
_journal_page_first 14071
_journal_page_last 14074
_journal_paper_doi 10.1039/d0cc05365a
_journal_volume 56
_journal_year 2020
_chemical_formula_moiety 'C85 H116 N6 Ni P8 Si2, C6 H14'
_chemical_formula_sum 'C91 H130 N6 Ni P8 Si2'
_chemical_formula_weight 1670.65
_chemical_properties_physical Air-sensitive,Moisture-sensitive,Oxygen-sensitive
_space_group_crystal_system monoclinic
_space_group_IT_number 14
_space_group_name_Hall '-P 2ybc'
_space_group_name_H-M_alt 'P 1 21/c 1'
_atom_sites_solution_hydrogens geom
_atom_sites_solution_primary dual
_audit_creation_date 2019-07-10
_audit_creation_method
;
Olex2 1.2
(compiled 2018.05.29 svn.r3508 for OlexSys, GUI svn.r5506)
;
_audit_update_record
;
2020-06-11 deposited with the CCDC.	2020-09-08 downloaded from the CCDC.
;
_cell_angle_alpha 90
_cell_angle_beta 105.741(2)
_cell_angle_gamma 90
_cell_formula_units_Z 4
_cell_length_a 23.6231(4)
_cell_length_b 13.31130(10)
_cell_length_c 30.4842(5)
_cell_measurement_reflns_used 24574
_cell_measurement_temperature 123.00(10)
_cell_measurement_theta_max 74.1880
_cell_measurement_theta_min 3.8170
_cell_volume 9226.4(2)
_computing_cell_refinement 'CrysAlisPro 1.171.40.18b (Rigaku OD, 2018)'
_computing_data_collection 'CrysAlisPro 1.171.40.18b (Rigaku OD, 2018)'
_computing_data_reduction 'CrysAlisPro 1.171.40.18b (Rigaku OD, 2018)'
_computing_molecular_graphics 'Olex2 (Dolomanov et al., 2009)'
_computing_publication_material 'Olex2 (Dolomanov et al., 2009)'
_computing_structure_refinement 'ShelXL (Sheldrick, 2015)'
_computing_structure_solution 'ShelXT (Sheldrick, 2015)'
_diffrn_ambient_environment N~2~
_diffrn_ambient_temperature 123.00(10)
_diffrn_detector 'CCD plate'
_diffrn_detector_area_resol_mean 5.1773
_diffrn_detector_type Atlas
_diffrn_measured_fraction_theta_full 1.000
_diffrn_measured_fraction_theta_max 0.982
_diffrn_measurement_details
;
List of Runs (angles in degrees, time in seconds):

  # Type    Start    End  Width  t~exp~   \w     \q     \k     \f   Frames
#--------------------------------------------------------------------------
  1  \w    -20.00  83.00   1.00    7.50    --   42.68 -99.00-150.00  103
  2  \w    -30.00  65.00   1.00    7.50    --   42.68 -37.00 150.00   95
  3  \w     16.00 113.00   1.00    7.50    --   42.68  57.00 120.00   97
  4  \w     25.00 109.00   1.00   30.00    --  106.63 -94.00-120.00   84
  5  \w     32.00  69.00   1.00   30.00    --  106.63 -30.00  60.00   37
  6  \w     32.00  69.00   1.00   30.00    --  106.63 -30.00   0.00   37
  7  \w     35.00 122.00   1.00   30.00    --  106.63-125.00-120.00   87
  8  \w     25.00 109.00   1.00   30.00    --  106.63 -94.00 -60.00   84
  9  \w     83.00 158.00   1.00   30.00    --  106.63  30.00-180.00   75
 10  \w     32.00  69.00   1.00   30.00    --  106.63 -30.00  90.00   37
 11  \w     32.00  69.00   1.00   30.00    --  106.63 -30.00  30.00   37
 12  \w     83.00 158.00   1.00   30.00    --  106.63  30.00-150.00   75
 13  \w     35.00  77.00   1.00   30.00    --  106.63 -45.00-150.00   42
 14  \w     36.00 130.00   1.00   30.00    --  106.63 -61.00  90.00   94
;
_diffrn_measurement_device 'four-circle diffractometer'
_diffrn_measurement_device_type 'SuperNova, Single source at offset/far, Atlas'
_diffrn_measurement_method '\w scans'
_diffrn_orient_matrix_type 'CrysAlisPro convention (1999,Acta A55,543-557)'
_diffrn_orient_matrix_UB_11 -0.0383822000
_diffrn_orient_matrix_UB_12 -0.0027737000
_diffrn_orient_matrix_UB_13 0.0335790000
_diffrn_orient_matrix_UB_21 -0.0557505000
_diffrn_orient_matrix_UB_22 0.0089689000
_diffrn_orient_matrix_UB_23 -0.0401928000
_diffrn_orient_matrix_UB_31 -0.0033859000
_diffrn_orient_matrix_UB_32 -0.1152825000
_diffrn_orient_matrix_UB_33 -0.0039703000
_diffrn_radiation_monochromator mirror
_diffrn_radiation_probe x-ray
_diffrn_radiation_type CuK\a
_diffrn_radiation_wavelength 1.54184
_diffrn_reflns_av_R_equivalents 0.0253
_diffrn_reflns_av_unetI/netI 0.0258
_diffrn_reflns_Laue_measured_fraction_full 1.000
_diffrn_reflns_Laue_measured_fraction_max 0.982
_diffrn_reflns_limit_h_max 28
_diffrn_reflns_limit_h_min -29
_diffrn_reflns_limit_k_max 10
_diffrn_reflns_limit_k_min -16
_diffrn_reflns_limit_l_max 37
_diffrn_reflns_limit_l_min -37
_diffrn_reflns_number 55783
_diffrn_reflns_point_group_measured_fraction_full 1.000
_diffrn_reflns_point_group_measured_fraction_max 0.982
_diffrn_reflns_theta_full 67.684
_diffrn_reflns_theta_max 74.341
_diffrn_reflns_theta_min 3.646
_diffrn_source 'micro-focus sealed X-ray tube'
_diffrn_source_type 'SuperNova (Cu) X-ray Source'
_exptl_absorpt_coefficient_mu 2.213
_exptl_absorpt_correction_T_max 1.000
_exptl_absorpt_correction_T_min 0.573
_exptl_absorpt_correction_type gaussian
_exptl_absorpt_process_details
;
CrysAlisPro 1.171.40.18b (Rigaku Oxford Diffraction, 2018)
Numerical absorption correction based on gaussian integration over
			a multifaceted crystal model
Empirical absorption correction using spherical harmonics,
 implemented in SCALE3 ABSPACK scaling algorithm.
;
_exptl_crystal_colour 'dark red'
_exptl_crystal_colour_modifier dark
_exptl_crystal_colour_primary red
_exptl_crystal_density_diffrn 1.203
_exptl_crystal_description plate
_exptl_crystal_F_000 3576
_exptl_crystal_recrystallization_method 'from n-hexane by slow evaporation'
_exptl_crystal_size_max 0.304
_exptl_crystal_size_mid 0.112
_exptl_crystal_size_min 0.051
_refine_diff_density_max 0.499
_refine_diff_density_min -0.512
_refine_diff_density_rms 0.046
_refine_ls_extinction_method none
_refine_ls_goodness_of_fit_ref 1.015
_refine_ls_hydrogen_treatment constr
_refine_ls_matrix_type full
_refine_ls_number_parameters 1033
_refine_ls_number_reflns 18506
_refine_ls_number_restraints 6
_refine_ls_restrained_S_all 1.014
_refine_ls_R_factor_all 0.0397
_refine_ls_R_factor_gt 0.0334
_refine_ls_shift/su_max 0.001
_refine_ls_shift/su_mean 0.000
_refine_ls_structure_factor_coef Fsqd
_refine_ls_weighting_details 'w=1/[\s^2^(Fo^2^)+(0.0391P)^2^+5.1681P] where P=(Fo^2^+2Fc^2^)/3'
_refine_ls_weighting_scheme calc
_refine_ls_wR_factor_gt 0.0816
_refine_ls_wR_factor_ref 0.0854
_reflns_Friedel_coverage 0.000
_reflns_number_gt 16345
_reflns_number_total 18506
_reflns_threshold_expression 'I > 2\s(I)'
_cod_data_source_file d0cc05365a2.cif
_cod_data_source_block zic297_1
_cod_database_code 7127736
_shelx_shelxl_version_number 2014/7
_chemical_oxdiff_formula 'C85 H117 N6 Ni1 P8 Si2 '
_chemical_oxdiff_usercomment 'from toluene/n-hexane '
_shelx_space_group_comment
;
The symmetry employed for this shelxl refinement is uniquely defined
by the following loop, which should always be used as a source of
symmetry information in preference to the above space-group names.
They are only intended as comments.
;
_reflns_odcompleteness_completeness 99.95
_reflns_odcompleteness_iscentric 1
_reflns_odcompleteness_theta 66.97
_olex2_refinement_description
;
1. Fixed Uiso
 At 1.2 times of:
  All C(H) groups, All C(H,H) groups
 At 1.5 times of:
  All C(H,H,H) groups
2. Uiso/Uaniso restraints and constraints
P008 \\sim C3AB \\sim C3AA: within 2A with sigma of 0.001 and sigma for
terminal atoms of 0.002
3. Others
 Sof(H)=Sof(C0AA)=Sof(H0AB)=Sof(H0AC)=Sof(H0AD)=Sof(C1AA)=Sof(H1AB)=Sof(H1AC)=
 Sof(H1AD)=1-FVAR(1)
 Sof(H01)=Sof(C02O)=Sof(H4BA)=Sof(HQ)=Sof(HR)=Sof(C02T)=Sof(H8BA)=Sof(HW)=
 Sof(HX)=FVAR(1)
 Sof(HJ)=Sof(C3AB)=Sof(H3AE)=Sof(H3AF)=Sof(H3AG)=1-FVAR(2)
 Sof(H9AA)=Sof(C3AA)=Sof(H3AB)=Sof(H3AC)=Sof(H3AD)=FVAR(2)
4.a Ternary CH refined with riding coordinates:
 C00V(H00V), C010(H010), C018(H018), C01C(H01C), C01E(H01G), C01F(H01H),
 C01H(H01L), C01I(H01M), C01K(H01Q), C01R(H01), C01R(H), C02J(H9AA), C02J(HJ),
 C02L(H1BA)
4.b Secondary CH2 refined with riding coordinates:
 C02W(H0CA,H3CA), C02X(H1CA,H4CA), C02Y(H2CA,H5CA), C1(H1A,H1B)
4.c Aromatic/amide H refined with riding coordinates:
 C00L(H00L), C00Q(H00Q), C011(H011), C012(H012), C017(H017), C019(H019),
 C01A(H01A), C01B(H01B), C01L(H01R), C01N(H01V), C01P(H01Z), C01S(H0AA),
 C01U(H2AA), C01W(H4AA), C01X(H5AA), C01Z(H7AA), C020(H020), C022(H022),
 C027(H027), C02F(H02Z), C02G(H02), C02P(H5BA)
4.d X=CH2 refined with riding coordinates:
 C00O(H00A,H00B), C023(H02D,H02E)
4.e Idealised Me refined as rotating group:
 C01D(H01D,H01E,H01F), C01G(H01I,H01J,H01K), C01J(H01N,H01O,H01P), C01M(H01S,
 H01T,H01U), C01O(H01W,H01X,H01Y), C01T(H1AA,HA,HB), C01V(H3AA,HC,HD),
 C01Y(H6AA,HE,HF), C021(H02A,H02B,H02C), C024(H02F,H02G,H02H), C025(H02I,H02J,
 H02K), C028(H02L,H02M,H02N), C029(H02O,H02P,H02Q), C02C(H02R,H02S,H02T),
 C02D(H02U,H02V,H02W), C02E(H02X,H02Y,HG), C02H(H8AA,HH,HI), C02K(H0BA,HK,HL),
 C02M(H2BA,HM,HN), C02N(H3BA,HO,HP), C02O(H4BA,HQ,HR), C02R(H6BA,HS,HT),
 C02S(H7BA,HU,HV), C02T(H8BA,HW,HX), C02V(H9BA,HY,HZ), C2(H2A,H2B,H2C),
 C0AA(H0AB,H0AC,H0AD), C1AA(H1AB,H1AC,H1AD), C2AA(H2AB,H2AC,H2AD), C3AA(H3AB,
 H3AC,H3AD), C3AB(H3AE,H3AF,H3AG)
;
_olex2_submission_original_sample_id zic297
_olex2_submission_special_instructions 'No special instructions were received'
_oxdiff_exptl_absorpt_empirical_details
;
Empirical correction (ABSPACK) includes:
- Absorption correction using spherical harmonics
- Frame scaling
;
_oxdiff_exptl_absorpt_empirical_full_max 1.288
_oxdiff_exptl_absorpt_empirical_full_min 0.798

loop_
_space_group_symop_operation_xyz
'x, y, z'
'-x, y+1/2, -z+1/2'
'-x, -y, -z'
'x, -y-1/2, z-1/2'

loop_
_atom_site_label
_atom_site_type_symbol
_atom_site_fract_x
_atom_site_fract_y
_atom_site_fract_z
_atom_site_U_iso_or_equiv
_atom_site_adp_type
_atom_site_occupancy
_atom_site_site_symmetry_order
_atom_site_calc_flag
_atom_site_refinement_flags_posn
_atom_site_refinement_flags_adp
_atom_site_refinement_flags_occupancy
_atom_site_disorder_assembly
_atom_site_disorder_group
Ni01 Ni 0.24870(2) 0.39182(2) 0.40522(2) 0.01752(6) Uani 1 1 d . . . . .
P002 P 0.29240(2) 0.51648(3) 0.37451(2) 0.01784(8) Uani 1 1 d . . . . .
P003 P 0.19297(2) 0.51275(3) 0.36176(2) 0.01815(8) Uani 1 1 d . . . . .
P004 P 0.24381(2) 0.64997(3) 0.39234(2) 0.01842(8) Uani 1 1 d . . . . .
P005 P 0.25747(2) 0.45932(3) 0.47504(2) 0.01915(8) Uani 1 1 d . . . . .
P006 P 0.23358(2) 0.53138(3) 0.30271(2) 0.01978(8) Uani 1 1 d . . . . .
Si00 Si 0.23414(2) 0.69559(3) 0.31969(2) 0.01543(8) Uani 1 1 d . . . . .
P008 P 0.16296(2) 0.49507(3) 0.47067(2) 0.02368(9) Uani 1 1 d . U . . .
P009 P 0.18661(2) 0.34292(3) 0.44743(2) 0.02244(8) Uani 1 1 d . . . . .
P00A P 0.24762(2) 0.32446(3) 0.51808(2) 0.02523(9) Uani 1 1 d . . . . .
Si1 Si 0.18346(2) 0.42326(3) 0.54007(2) 0.02241(9) Uani 1 1 d . . . . .
N00C N 0.29004(5) 0.77078(9) 0.31030(4) 0.0180(2) Uani 1 1 d . . . . .
N00D N 0.33578(6) 0.24373(10) 0.38398(5) 0.0218(3) Uani 1 1 d . . . . .
N00E N 0.24941(6) 0.18027(9) 0.36923(4) 0.0205(3) Uani 1 1 d . . . . .
N00F N 0.17062(5) 0.76140(9) 0.29207(5) 0.0210(3) Uani 1 1 d . . . . .
N00G N 0.21342(6) 0.49905(10) 0.58707(4) 0.0228(3) Uani 1 1 d . . . . .
C00H C 0.28137(7) 0.87054(11) 0.29379(5) 0.0181(3) Uani 1 1 d . . . . .
C00I C 0.34880(6) 0.73010(12) 0.31678(5) 0.0212(3) Uani 1 1 d . . . . .
C00J C 0.27964(7) 0.26645(11) 0.38579(5) 0.0187(3) Uani 1 1 d . . . . .
C00K C 0.38537(7) 0.31082(12) 0.39486(6) 0.0235(3) Uani 1 1 d . . . . .
C00L C 0.22374(7) 0.90984(11) 0.27947(5) 0.0204(3) Uani 1 1 d . . . . .
H00L H 0.2208 0.9769 0.2706 0.024 Uiso 1 1 calc R . . . .
C00M C 0.18224(7) 0.09017(12) 0.40286(6) 0.0254(3) Uani 1 1 d . . . . .
C00N C 0.11569(6) 0.70605(11) 0.28078(5) 0.0207(3) Uani 1 1 d . . . . .
C00O C 0.32955(7) 0.92986(12) 0.29100(6) 0.0248(3) Uani 1 1 d . . . . .
H00A H 0.3235 0.9950 0.2797 0.030 Uiso 1 1 calc R . . . .
H00B H 0.3675 0.9039 0.3004 0.030 Uiso 1 1 calc R . . . .
C00P C 0.18993(7) 0.15836(11) 0.37003(5) 0.0224(3) Uani 1 1 d . . . . .
C00Q C 0.33925(8) 0.14764(12) 0.36707(6) 0.0286(4) Uani 1 1 d . . . . .
H00Q H 0.3727 0.1166 0.3630 0.034 Uiso 1 1 calc R . . . .
C00R C 0.38938(7) 0.73092(12) 0.36027(6) 0.0245(3) Uani 1 1 d . . . . .
C00S C 0.14254(8) 0.20413(12) 0.33809(6) 0.0301(4) Uani 1 1 d . . . . .
C00T C 0.10084(7) 0.64881(12) 0.24041(6) 0.0234(3) Uani 1 1 d . . . . .
N00U N 0.12526(8) 0.36574(13) 0.55482(6) 0.0420(4) Uani 1 1 d . . . . .
C00V C 0.37617(7) 0.77618(14) 0.40219(6) 0.0294(4) Uani 1 1 d . . . . .
H00V H 0.3335 0.7854 0.3954 0.035 Uiso 1 1 calc R . . . .
C00W C 0.27078(7) 0.54274(13) 0.59164(5) 0.0244(3) Uani 1 1 d . . . . .
C00X C 0.07897(7) 0.70844(12) 0.31003(6) 0.0232(3) Uani 1 1 d . . . . .
C00Y C 0.41050(7) 0.33803(13) 0.44043(6) 0.0290(4) Uani 1 1 d . . . . .
C00Z C 0.17109(7) 0.86124(12) 0.27691(6) 0.0249(3) Uani 1 1 d . . . . .
C010 C 0.23338(8) 0.03676(13) 0.43565(6) 0.0269(3) Uani 1 1 d . . . . .
H010 H 0.2697 0.0715 0.4349 0.032 Uiso 1 1 calc R . . . .
C011 C 0.28518(8) 0.10838(12) 0.35780(6) 0.0274(3) Uani 1 1 d . . . . .
H011 H 0.2738 0.0449 0.3459 0.033 Uiso 1 1 calc R . . . .
C012 C 0.02991(7) 0.64518(13) 0.30001(6) 0.0291(4) Uani 1 1 d . . . . .
H012 H 0.0056 0.6443 0.3194 0.035 Uiso 1 1 calc R . . . .
C013 C 0.36477(7) 0.69525(12) 0.27815(6) 0.0253(3) Uani 1 1 d . . . . .
C014 C 0.40765(7) 0.34404(13) 0.35924(6) 0.0279(3) Uani 1 1 d . . . . .
C015 C 0.18578(8) 0.52211(14) 0.62151(6) 0.0292(4) Uani 1 1 d . . . . .
C016 C 0.27496(7) 0.63832(13) 0.57312(6) 0.0267(3) Uani 1 1 d . . . . .
C017 C 0.44570(7) 0.69262(14) 0.36411(7) 0.0327(4) Uani 1 1 d . . . . .
H017 H 0.4731 0.6919 0.3925 0.039 Uiso 1 1 calc R . . . .
C018 C 0.13373(8) 0.65822(15) 0.20402(6) 0.0320(4) Uani 1 1 d . . . . .
H018 H 0.1720 0.6893 0.2178 0.038 Uiso 1 1 calc R . . . .
C019 C 0.05124(7) 0.58719(13) 0.23206(6) 0.0280(3) Uani 1 1 d . . . . .
H019 H 0.0413 0.5477 0.2059 0.034 Uiso 1 1 calc R . . . .
C01A C 0.01669(8) 0.58408(13) 0.26216(6) 0.0314(4) Uani 1 1 d . . . . .
H01A H -0.0154 0.5408 0.2568 0.038 Uiso 1 1 calc R . . . .
C01B C 0.46152(8) 0.65588(14) 0.32685(7) 0.0358(4) Uani 1 1 d . . . . .
H01B H 0.4990 0.6299 0.3304 0.043 Uiso 1 1 calc R . . . .
C01C C 0.15237(9) 0.27124(13) 0.30074(6) 0.0378(4) Uani 1 1 d . . . . .
H01C H 0.1866 0.3135 0.3142 0.045 Uiso 1 1 calc R . . . .
C01D C 0.22905(10) 0.03843(15) 0.48470(6) 0.0386(4) Uani 1 1 d . . . . .
H01D H 0.2243 0.1064 0.4936 0.058 Uiso 1 1 calc GR . . . .
H01E H 0.2643 0.0107 0.5045 0.058 Uiso 1 1 calc GR . . . .
H01F H 0.1958 -0.0008 0.4869 0.058 Uiso 1 1 calc GR . . . .
C01E C 0.38908(8) 0.29377(18) 0.47879(7) 0.0405(5) Uani 1 1 d . . . . .
H01G H 0.3460 0.2925 0.4686 0.049 Uiso 1 1 calc R . . . .
C01F C 0.38405(8) 0.30909(14) 0.31028(6) 0.0337(4) Uani 1 1 d . . . . .
H01H H 0.3480 0.2707 0.3080 0.040 Uiso 1 1 calc R . . . .
C01G C 0.09601(8) 0.72793(16) 0.39544(6) 0.0344(4) Uani 1 1 d . . . . .
H01I H 0.0627 0.6857 0.3942 0.052 Uiso 1 1 calc GR . . . .
H01J H 0.0997 0.7770 0.4191 0.052 Uiso 1 1 calc GR . . . .
H01K H 0.1310 0.6876 0.4017 0.052 Uiso 1 1 calc GR . . . .
C01H C 0.08756(7) 0.78115(13) 0.34983(6) 0.0285(3) Uani 1 1 d . . . . .
H01L H 0.1226 0.8219 0.3513 0.034 Uiso 1 1 calc R . . . .
C01I C 0.22154(8) 0.70299(13) 0.55201(6) 0.0301(4) Uani 1 1 d . . . . .
H01M H 0.1863 0.6613 0.5480 0.036 Uiso 1 1 calc R . . . .
C01J C 0.23758(9) -0.07229(13) 0.42020(6) 0.0330(4) Uani 1 1 d . . . . .
H01N H 0.2029 -0.1084 0.4216 0.049 Uiso 1 1 calc GR . . . .
H01O H 0.2716 -0.1038 0.4399 0.049 Uiso 1 1 calc GR . . . .
H01P H 0.2408 -0.0727 0.3895 0.049 Uiso 1 1 calc GR . . . .
C01K C 0.32440(8) 0.70202(14) 0.22974(6) 0.0289(4) Uani 1 1 d . . . . .
H01Q H 0.2883 0.7366 0.2311 0.035 Uiso 1 1 calc R . . . .
C01L C 0.42164(8) 0.65767(14) 0.28427(7) 0.0327(4) Uani 1 1 d . . . . .
H01R H 0.4328 0.6334 0.2592 0.039 Uiso 1 1 calc R . . . .
C01M C 0.14396(9) 0.55827(18) 0.18322(7) 0.0436(5) Uani 1 1 d . . . . .
H01S H 0.1637 0.5131 0.2070 0.065 Uiso 1 1 calc GR . . . .
H01T H 0.1677 0.5687 0.1626 0.065 Uiso 1 1 calc GR . . . .
H01U H 0.1068 0.5299 0.1669 0.065 Uiso 1 1 calc GR . . . .
C01N C 0.12482(8) 0.07046(15) 0.40425(7) 0.0381(4) Uani 1 1 d . . . . .
H01V H 0.1182 0.0255 0.4257 0.046 Uiso 1 1 calc R . . . .
C01O C 0.39547(9) 0.70838(16) 0.44431(6) 0.0386(4) Uani 1 1 d . . . . .
H01W H 0.3818 0.6412 0.4363 0.058 Uiso 1 1 calc GR . . . .
H01X H 0.3791 0.7332 0.4678 0.058 Uiso 1 1 calc GR . . . .
H01Y H 0.4376 0.7084 0.4552 0.058 Uiso 1 1 calc GR . . . .
C01P C 0.08630(8) 0.18233(15) 0.34161(8) 0.0420(5) Uani 1 1 d . . . . .
H01Z H 0.0540 0.2125 0.3216 0.050 Uiso 1 1 calc R . . . .
C01Q C 0.32116(8) 0.48926(14) 0.61530(6) 0.0306(4) Uani 1 1 d . . . . .
C01R C 0.31709(9) 0.39202(15) 0.64049(6) 0.0379(4) Uani 1 1 d . . . . .
H01 H 0.2760 0.3696 0.6324 0.045 Uiso 0.72(2) 1 calc R . P A 1
H H 0.2812 0.3600 0.6219 0.045 Uiso 0.28(2) 1 calc R . P A 2
C01S C 0.33107(9) 0.67584(15) 0.57612(8) 0.0392(4) Uani 1 1 d . . . . .
H0AA H 0.3349 0.7379 0.5632 0.047 Uiso 1 1 calc R . . . .
C01T C 0.35309(9) 0.76349(15) 0.19914(7) 0.0380(4) Uani 1 1 d . . . . .
H1AA H 0.3635 0.8287 0.2124 0.057 Uiso 1 1 calc GR . . . .
HA H 0.3259 0.7708 0.1695 0.057 Uiso 1 1 calc GR . . . .
HB H 0.3878 0.7296 0.1963 0.057 Uiso 1 1 calc GR . . . .
C01U C 0.12996(9) 0.47777(16) 0.61857(7) 0.0418(5) Uani 1 1 d . . . . .
H2AA H 0.1103 0.5015 0.6391 0.050 Uiso 1 1 calc R . . . .
C01V C 0.30732(9) 0.59867(15) 0.20845(6) 0.0367(4) Uani 1 1 d . . . . .
H3AA H 0.3420 0.5635 0.2065 0.055 Uiso 1 1 calc GR . . . .
HC H 0.2812 0.6066 0.1784 0.055 Uiso 1 1 calc GR . . . .
HD H 0.2879 0.5610 0.2270 0.055 Uiso 1 1 calc GR . . . .
C01W C 0.45515(8) 0.41018(15) 0.37038(8) 0.0382(4) Uani 1 1 d . . . . .
H4AA H 0.4708 0.4340 0.3475 0.046 Uiso 1 1 calc R . . . .
C01X C 0.45772(8) 0.40459(16) 0.44915(7) 0.0397(5) Uani 1 1 d . . . . .
H5AA H 0.4750 0.4249 0.4790 0.048 Uiso 1 1 calc R . . . .
C01Y C 0.03387(10) 0.85199(17) 0.34181(8) 0.0483(5) Uani 1 1 d . . . . .
H6AA H 0.0292 0.8876 0.3136 0.072 Uiso 1 1 calc GR . . . .
HE H 0.0400 0.8992 0.3665 0.072 Uiso 1 1 calc GR . . . .
HF H -0.0009 0.8132 0.3403 0.072 Uiso 1 1 calc GR . . . .
C01Z C 0.47934(8) 0.44097(16) 0.41457(9) 0.0453(5) Uani 1 1 d . . . . .
H7AA H 0.5104 0.4865 0.4211 0.054 Uiso 1 1 calc R . . . .
C020 C 0.38080(9) 0.62285(17) 0.59784(9) 0.0483(5) Uani 1 1 d . . . . .
H020 H 0.4178 0.6489 0.5992 0.058 Uiso 1 1 calc R . . . .
C021 C 0.22204(11) 0.74481(15) 0.50555(7) 0.0440(5) Uani 1 1 d . . . . .
H02A H 0.2550 0.7893 0.5090 0.066 Uiso 1 1 calc GR . . . .
H02B H 0.1862 0.7810 0.4927 0.066 Uiso 1 1 calc GR . . . .
H02C H 0.2253 0.6905 0.4857 0.066 Uiso 1 1 calc GR . . . .
C022 C 0.37602(8) 0.53145(17) 0.61763(8) 0.0425(5) Uani 1 1 d . . . . .
H022 H 0.4100 0.4971 0.6328 0.051 Uiso 1 1 calc R . . . .
C023 C 0.21111(10) 0.58482(19) 0.65704(7) 0.0455(5) Uani 1 1 d . . . . .
H02D H 0.2476 0.6136 0.6590 0.055 Uiso 1 1 calc R . . . .
H02E H 0.1918 0.5986 0.6792 0.055 Uiso 1 1 calc R . . . .
C024 C 0.21731(10) 0.79077(18) 0.58342(7) 0.0486(5) Uani 1 1 d . . . . .
H02F H 0.2166 0.7653 0.6127 0.073 Uiso 1 1 calc GR . . . .
H02G H 0.1819 0.8280 0.5704 0.073 Uiso 1 1 calc GR . . . .
H02H H 0.2507 0.8340 0.5868 0.073 Uiso 1 1 calc GR . . . .
C025 C 0.40514(10) 0.87969(16) 0.41327(8) 0.0443(5) Uani 1 1 d . . . . .
H02I H 0.4470 0.8729 0.4196 0.066 Uiso 1 1 calc GR . . . .
H02J H 0.3955 0.9073 0.4394 0.066 Uiso 1 1 calc GR . . . .
H02K H 0.3910 0.9237 0.3877 0.066 Uiso 1 1 calc GR . . . .
C026 C 0.10514(11) 0.26706(18) 0.53660(8) 0.0501(6) Uani 1 1 d . . . . .
C027 C 0.07765(9) 0.11684(16) 0.37428(9) 0.0469(5) Uani 1 1 d . . . . .
H027 H 0.0397 0.1038 0.3761 0.056 Uiso 1 1 calc R . . . .
C028 C 0.10059(11) 0.34106(16) 0.28006(9) 0.0587(7) Uani 1 1 d . . . . .
H02L H 0.0668 0.3017 0.2652 0.088 Uiso 1 1 calc GR . . . .
H02M H 0.1106 0.3847 0.2582 0.088 Uiso 1 1 calc GR . . . .
H02N H 0.0919 0.3806 0.3038 0.088 Uiso 1 1 calc GR . . . .
C029 C 0.11624(8) 0.91421(16) 0.25979(10) 0.0550(7) Uani 1 1 d . . . . .
H02O H 0.0871 0.8690 0.2423 0.083 Uiso 1 1 calc GR . . . .
H02P H 0.1217 0.9687 0.2407 0.083 Uiso 1 1 calc GR . . . .
H02Q H 0.1035 0.9402 0.2849 0.083 Uiso 1 1 calc GR . . . .
C02A C 0.10193(10) 0.40510(18) 0.58944(8) 0.0491(6) Uani 1 1 d . . . . .
C02B C 0.13517(13) 0.18203(18) 0.55901(9) 0.0560(7) Uani 1 1 d . . . . .
C02C C 0.09877(10) 0.7275(2) 0.16585(8) 0.0526(6) Uani 1 1 d . . . . .
H02R H 0.0611 0.6981 0.1519 0.079 Uiso 1 1 calc GR . . . .
H02S H 0.1200 0.7358 0.1433 0.079 Uiso 1 1 calc GR . . . .
H02T H 0.0934 0.7917 0.1785 0.079 Uiso 1 1 calc GR . . . .
C02D C 0.42858(11) 0.23929(18) 0.29735(8) 0.0513(6) Uani 1 1 d . . . . .
H02U H 0.4644 0.2754 0.2994 0.077 Uiso 1 1 calc GR . . . .
H02V H 0.4127 0.2157 0.2667 0.077 Uiso 1 1 calc GR . . . .
H02W H 0.4366 0.1831 0.3178 0.077 Uiso 1 1 calc GR . . . .
C02E C 0.36895(11) 0.39660(18) 0.27703(8) 0.0482(5) Uani 1 1 d . . . . .
H02X H 0.3419 0.4407 0.2859 0.072 Uiso 1 1 calc GR . . . .
H02Y H 0.3513 0.3715 0.2469 0.072 Uiso 1 1 calc GR . . . .
HG H 0.4042 0.4328 0.2773 0.072 Uiso 1 1 calc GR . . . .
C02F C 0.11465(14) 0.0871(2) 0.54258(11) 0.0658(8) Uani 1 1 d . . . . .
H02Z H 0.1338 0.0299 0.5567 0.079 Uiso 1 1 calc R . . . .
C02G C 0.06616(13) 0.0776(2) 0.50554(12) 0.0724(9) Uani 1 1 d . . . . .
H02 H 0.0530 0.0139 0.4950 0.087 Uiso 1 1 calc R . . . .
C02H C 0.40668(10) 0.3566(3) 0.52233(8) 0.0624(8) Uani 1 1 d . . . . .
H8AA H 0.4487 0.3570 0.5339 0.094 Uiso 1 1 calc GR . . . .
HH H 0.3896 0.3282 0.5447 0.094 Uiso 1 1 calc GR . . . .
HI H 0.3928 0.4242 0.5157 0.094 Uiso 1 1 calc GR . . . .
C02I C 0.05551(10) 0.2585(2) 0.49909(10) 0.0574(7) Uani 1 1 d . . . . .
C02J C 0.18748(16) 0.19061(19) 0.60087(8) 0.0673(8) Uani 1 1 d . . . . .
H9AA H 0.2072 0.2537 0.5974 0.081 Uiso 0.736(19) 1 calc R . P B 1
HJ H 0.2057 0.2570 0.6022 0.081 Uiso 0.264(19) 1 calc R . P B 2
C02K C 0.16666(15) 0.20882(18) 0.26345(8) 0.0664(8) Uani 1 1 d . . . . .
H0BA H 0.2012 0.1693 0.2762 0.100 Uiso 1 1 calc GR . . . .
HK H 0.1736 0.2525 0.2404 0.100 Uiso 1 1 calc GR . . . .
HL H 0.1342 0.1651 0.2502 0.100 Uiso 1 1 calc GR . . . .
C02L C 0.02027(11) 0.3471(2) 0.47524(10) 0.0642(8) Uani 1 1 d . . . . .
H1BA H 0.0378 0.4084 0.4911 0.077 Uiso 1 1 calc R . . . .
C02M C 0.41006(12) 0.1853(2) 0.48825(10) 0.0655(7) Uani 1 1 d . . . . .
H2BA H 0.3958 0.1459 0.4611 0.098 Uiso 1 1 calc GR . . . .
HM H 0.3953 0.1581 0.5121 0.098 Uiso 1 1 calc GR . . . .
HN H 0.4523 0.1838 0.4975 0.098 Uiso 1 1 calc GR . . . .
C02N C 0.02095(10) 0.3558(3) 0.42539(10) 0.0703(9) Uani 1 1 d . . . . .
H3BA H 0.0608 0.3628 0.4238 0.105 Uiso 1 1 calc GR . . . .
HO H -0.0014 0.4136 0.4119 0.105 Uiso 1 1 calc GR . . . .
HP H 0.0039 0.2965 0.4092 0.105 Uiso 1 1 calc GR . . . .
C02O C 0.3557(3) 0.3068(5) 0.6303(3) 0.0409(14) Uani 0.72(2) 1 d . . P A 1
H4BA H 0.3417 0.2876 0.5989 0.061 Uiso 0.72(2) 1 calc GR . P A 1
HQ H 0.3539 0.2500 0.6493 0.061 Uiso 0.72(2) 1 calc GR . P A 1
HR H 0.3957 0.3296 0.6364 0.061 Uiso 0.72(2) 1 calc GR . P A 1
C02P C 0.03708(12) 0.1605(2) 0.48410(12) 0.0716(9) Uani 1 1 d . . . . .
H5BA H 0.0045 0.1521 0.4592 0.086 Uiso 1 1 calc R . . . .
C02R C -0.04516(12) 0.3430(3) 0.47643(14) 0.0881(11) Uani 1 1 d . . . . .
H6BA H -0.0640 0.2856 0.4595 0.132 Uiso 1 1 calc GR . . . .
HS H -0.0650 0.4031 0.4630 0.132 Uiso 1 1 calc GR . . . .
HT H -0.0469 0.3378 0.5074 0.132 Uiso 1 1 calc GR . . . .
C02S C 0.04488(15) 0.3662(3) 0.59273(13) 0.0961(14) Uani 1 1 d . . . . .
H7BA H 0.0147 0.3853 0.5660 0.144 Uiso 1 1 calc GR . . . .
HU H 0.0361 0.3937 0.6193 0.144 Uiso 1 1 calc GR . . . .
HV H 0.0466 0.2943 0.5950 0.144 Uiso 1 1 calc GR . . . .
C02T C 0.3371(6) 0.4144(5) 0.69199(18) 0.075(3) Uani 0.72(2) 1 d . . P A 1
H8BA H 0.3782 0.4313 0.7006 0.112 Uiso 0.72(2) 1 calc GR . P A 1
HW H 0.3309 0.3562 0.7086 0.112 Uiso 0.72(2) 1 calc GR . P A 1
HX H 0.3149 0.4698 0.6988 0.112 Uiso 0.72(2) 1 calc GR . P A 1
C02V C 0.48306(16) 0.9483(3) 0.26353(15) 0.1005(13) Uani 1 1 d . . . . .
H9BA H 0.4737 0.8900 0.2444 0.151 Uiso 1 1 calc GR . . . .
HY H 0.5020 0.9974 0.2493 0.151 Uiso 1 1 calc GR . . . .
HZ H 0.4476 0.9762 0.2680 0.151 Uiso 1 1 calc GR . . . .
C02W C 0.5345(2) 0.9988(3) 0.3418(2) 0.129(2) Uani 1 1 d . . . . .
H0CA H 0.4970 1.0212 0.3457 0.155 Uiso 1 1 calc R . . . .
H3CA H 0.5515 1.0550 0.3296 0.155 Uiso 1 1 calc R . . . .
C02X C 0.5733(2) 0.9755(4) 0.38727(19) 0.1226(16) Uani 1 1 d . . . . .
H1CA H 0.6096 0.9476 0.3833 0.147 Uiso 1 1 calc R . . . .
H4CA H 0.5547 0.9235 0.4007 0.147 Uiso 1 1 calc R . . . .
C02Y C 0.5229(3) 0.9195(4) 0.3080(2) 0.1278(18) Uani 1 1 d . . . . .
H2CA H 0.5059 0.8628 0.3199 0.153 Uiso 1 1 calc R . . . .
H5CA H 0.5600 0.8976 0.3033 0.153 Uiso 1 1 calc R . . . .
C1 C 0.5894(3) 1.0624(4) 0.4213(3) 0.176(3) Uani 1 1 d . . . . .
H1A H 0.6172 1.0377 0.4488 0.211 Uiso 1 1 calc R . . . .
H1B H 0.6093 1.1137 0.4084 0.211 Uiso 1 1 calc R . . . .
C2 C 0.5412(3) 1.1086(5) 0.4340(3) 0.165(3) Uani 1 1 d . . . . .
H2A H 0.5130 1.1328 0.4071 0.247 Uiso 1 1 calc GR . . . .
H2B H 0.5556 1.1639 0.4542 0.247 Uiso 1 1 calc GR . . . .
H2C H 0.5229 1.0602 0.4490 0.247 Uiso 1 1 calc GR . . . .
C0AA C 0.3068(11) 0.4005(18) 0.6879(8) 0.072(6) Uani 0.28(2) 1 d . . P A 2
H0AB H 0.3396 0.4342 0.7081 0.108 Uiso 0.28(2) 1 calc GR . P A 2
H0AC H 0.3029 0.3345 0.6994 0.108 Uiso 0.28(2) 1 calc GR . P A 2
H0AD H 0.2715 0.4381 0.6858 0.108 Uiso 0.28(2) 1 calc GR . P A 2
C1AA C 0.3623(13) 0.316(2) 0.6438(9) 0.085(8) Uani 0.28(2) 1 d . . P A 2
H1AB H 0.3714 0.3101 0.6151 0.127 Uiso 0.28(2) 1 calc GR . P A 2
H1AC H 0.3484 0.2526 0.6517 0.127 Uiso 0.28(2) 1 calc GR . P A 2
H1AD H 0.3971 0.3351 0.6670 0.127 Uiso 0.28(2) 1 calc GR . P A 2
C2AA C 0.23313(16) 0.1087(2) 0.60469(9) 0.0766(9) Uani 1 1 d . . . . .
H2AB H 0.2163 0.0450 0.6089 0.115 Uiso 1 1 calc GR . . . .
H2AC H 0.2662 0.1222 0.6303 0.115 Uiso 1 1 calc GR . . . .
H2AD H 0.2458 0.1070 0.5773 0.115 Uiso 1 1 calc GR . . . .
C3AA C 0.1744(6) 0.1966(5) 0.6466(2) 0.079(2) Uani 0.736(19) 1 d . U P B 1
H3AB H 0.1527 0.2570 0.6481 0.118 Uiso 0.736(19) 1 calc GR . P B 1
H3AC H 0.2106 0.1973 0.6704 0.118 Uiso 0.736(19) 1 calc GR . P B 1
H3AD H 0.1514 0.1394 0.6504 0.118 Uiso 0.736(19) 1 calc GR . P B 1
C3AB C 0.1423(14) 0.1856(15) 0.6371(7) 0.078(3) Uani 0.264(19) 1 d . U P B 2
H3AE H 0.1169 0.2432 0.6321 0.117 Uiso 0.264(19) 1 calc GR . P B 2
H3AF H 0.1660 0.1854 0.6682 0.117 Uiso 0.264(19) 1 calc GR . P B 2
H3AG H 0.1190 0.1255 0.6312 0.117 Uiso 0.264(19) 1 calc GR . P B 2

loop_
_atom_site_aniso_label
_atom_site_aniso_U_11
_atom_site_aniso_U_22
_atom_site_aniso_U_33
_atom_site_aniso_U_23
_atom_site_aniso_U_13
_atom_site_aniso_U_12
Ni01 0.01873(12) 0.01374(12) 0.01954(12) 0.00018(9) 0.00424(10) -0.00086(9)
P002 0.01628(17) 0.01550(17) 0.02114(18) 0.00196(14) 0.00405(14) 0.00087(13)
P003 0.01646(17) 0.01548(17) 0.02167(18) 0.00120(14) 0.00373(14) -0.00096(13)
P004 0.02244(18) 0.01518(17) 0.01767(17) -0.00086(13) 0.00548(14) -0.00074(14)
P005 0.01996(18) 0.01825(18) 0.01883(17) -0.00002(14) 0.00455(14) -0.00318(14)
P006 0.02596(19) 0.01475(17) 0.01806(17) -0.00104(14) 0.00501(14) 0.00038(14)
Si00 0.01529(17) 0.01275(18) 0.01732(18) 0.00081(14) 0.00281(14) 0.00030(14)
P008 0.02232(19) 0.0257(2) 0.02172(19) -0.00157(15) 0.00371(15) 0.00343(15)
P009 0.02341(19) 0.02048(19) 0.02437(19) -0.00375(15) 0.00811(15) -0.00650(15)
P00A 0.0333(2) 0.02032(19) 0.02391(19) 0.00469(15) 0.01084(16) 0.00361(16)
Si1 0.0241(2) 0.0224(2) 0.0233(2) -0.00153(16) 0.01088(16) -0.00484(16)
N00C 0.0151(6) 0.0161(6) 0.0220(6) 0.0027(5) 0.0036(5) 0.0006(5)
N00D 0.0233(6) 0.0156(6) 0.0266(7) -0.0008(5) 0.0071(5) 0.0005(5)
N00E 0.0261(7) 0.0140(6) 0.0211(6) -0.0011(5) 0.0056(5) -0.0028(5)
N00F 0.0153(6) 0.0149(6) 0.0303(7) 0.0039(5) 0.0021(5) -0.0010(5)
N00G 0.0237(6) 0.0254(7) 0.0205(6) 0.0010(5) 0.0082(5) -0.0020(5)
C00H 0.0215(7) 0.0147(7) 0.0181(7) -0.0007(5) 0.0052(5) -0.0007(6)
C00I 0.0163(7) 0.0183(7) 0.0279(8) 0.0035(6) 0.0043(6) 0.0011(6)
C00J 0.0209(7) 0.0161(7) 0.0175(7) 0.0018(5) 0.0025(5) -0.0009(6)
C00K 0.0182(7) 0.0176(7) 0.0348(9) -0.0013(6) 0.0074(6) 0.0027(6)
C00L 0.0225(7) 0.0133(7) 0.0241(7) 0.0023(6) 0.0043(6) 0.0002(6)
C00M 0.0254(8) 0.0198(8) 0.0290(8) -0.0007(6) 0.0036(6) -0.0038(6)
C00N 0.0156(7) 0.0153(7) 0.0281(8) 0.0054(6) 0.0005(6) 0.0004(6)
C00O 0.0230(8) 0.0202(8) 0.0326(8) 0.0049(6) 0.0101(6) 0.0021(6)
C00P 0.0232(8) 0.0159(7) 0.0246(8) -0.0024(6) 0.0004(6) -0.0036(6)
C00Q 0.0356(9) 0.0162(7) 0.0384(9) -0.0015(7) 0.0176(8) 0.0028(7)
C00R 0.0200(7) 0.0195(7) 0.0311(8) 0.0031(6) 0.0019(6) -0.0019(6)
C00S 0.0323(9) 0.0177(8) 0.0313(9) -0.0016(7) -0.0068(7) -0.0037(7)
C00T 0.0196(7) 0.0203(7) 0.0271(8) 0.0038(6) 0.0006(6) 0.0034(6)
N00U 0.0480(10) 0.0409(9) 0.0488(10) -0.0180(8) 0.0333(8) -0.0237(8)
C00V 0.0233(8) 0.0308(9) 0.0286(8) -0.0015(7) -0.0025(6) -0.0014(7)
C00W 0.0220(7) 0.0296(8) 0.0214(7) -0.0028(6) 0.0057(6) -0.0004(6)
C00X 0.0178(7) 0.0203(8) 0.0287(8) 0.0036(6) 0.0015(6) 0.0008(6)
C00Y 0.0190(7) 0.0305(9) 0.0352(9) -0.0051(7) 0.0038(7) 0.0059(7)
C00Z 0.0216(8) 0.0174(7) 0.0362(9) 0.0056(6) 0.0086(7) 0.0033(6)
C010 0.0304(8) 0.0231(8) 0.0255(8) 0.0047(6) 0.0044(7) -0.0023(7)
C011 0.0398(9) 0.0147(7) 0.0310(8) -0.0034(6) 0.0153(7) -0.0020(7)
C012 0.0221(8) 0.0295(9) 0.0360(9) 0.0035(7) 0.0081(7) -0.0041(7)
C013 0.0219(8) 0.0218(8) 0.0324(9) 0.0035(6) 0.0077(6) 0.0039(6)
C014 0.0241(8) 0.0219(8) 0.0400(10) -0.0001(7) 0.0124(7) 0.0033(6)
C015 0.0349(9) 0.0327(9) 0.0231(8) -0.0004(7) 0.0130(7) -0.0025(7)
C016 0.0273(8) 0.0283(8) 0.0262(8) -0.0024(7) 0.0100(7) -0.0030(7)
C017 0.0200(8) 0.0313(9) 0.0400(10) 0.0045(8) -0.0036(7) 0.0022(7)
C018 0.0241(8) 0.0407(10) 0.0292(9) 0.0005(8) 0.0040(7) 0.0008(7)
C019 0.0252(8) 0.0224(8) 0.0319(9) -0.0023(7) 0.0001(7) -0.0022(6)
C01A 0.0242(8) 0.0258(8) 0.0407(10) 0.0001(7) 0.0028(7) -0.0103(7)
C01B 0.0190(8) 0.0333(10) 0.0535(12) 0.0041(8) 0.0068(8) 0.0081(7)
C01C 0.0498(11) 0.0196(8) 0.0315(9) 0.0036(7) -0.0105(8) -0.0050(8)
C01D 0.0588(12) 0.0272(9) 0.0288(9) 0.0036(7) 0.0101(9) 0.0008(9)
C01E 0.0251(9) 0.0634(14) 0.0292(9) -0.0001(9) 0.0008(7) 0.0018(9)
C01F 0.0350(9) 0.0334(9) 0.0362(10) 0.0023(8) 0.0154(8) -0.0004(8)
C01G 0.0252(8) 0.0479(11) 0.0324(9) -0.0017(8) 0.0114(7) 0.0011(8)
C01H 0.0225(8) 0.0287(9) 0.0328(9) -0.0028(7) 0.0051(7) -0.0009(7)
C01I 0.0354(9) 0.0275(9) 0.0261(8) 0.0026(7) 0.0064(7) -0.0004(7)
C01J 0.0409(10) 0.0250(9) 0.0331(9) 0.0042(7) 0.0102(8) 0.0022(7)
C01K 0.0287(8) 0.0321(9) 0.0274(8) 0.0017(7) 0.0100(7) 0.0094(7)
C01L 0.0247(8) 0.0322(9) 0.0433(10) 0.0019(8) 0.0129(7) 0.0072(7)
C01M 0.0412(11) 0.0565(13) 0.0300(10) -0.0124(9) 0.0046(8) 0.0049(10)
C01N 0.0313(9) 0.0312(10) 0.0523(12) 0.0071(9) 0.0123(8) -0.0070(8)
C01O 0.0348(10) 0.0453(11) 0.0290(9) 0.0011(8) -0.0031(7) -0.0052(8)
C01P 0.0266(9) 0.0277(9) 0.0585(13) 0.0010(9) -0.0111(8) -0.0013(7)
C01Q 0.0294(9) 0.0322(9) 0.0280(8) -0.0059(7) 0.0038(7) 0.0051(7)
C01R 0.0436(11) 0.0370(10) 0.0284(9) 0.0031(8) 0.0021(8) 0.0113(9)
C01S 0.0362(10) 0.0328(10) 0.0535(12) -0.0041(9) 0.0205(9) -0.0070(8)
C01T 0.0474(11) 0.0346(10) 0.0335(10) 0.0056(8) 0.0136(8) 0.0052(9)
C01U 0.0478(11) 0.0477(12) 0.0415(11) -0.0114(9) 0.0317(9) -0.0125(9)
C01V 0.0408(10) 0.0384(10) 0.0293(9) 0.0007(8) 0.0069(8) -0.0005(8)
C01W 0.0286(9) 0.0309(10) 0.0596(13) -0.0002(9) 0.0196(9) -0.0038(8)
C01X 0.0236(9) 0.0421(11) 0.0493(11) -0.0176(9) 0.0028(8) -0.0010(8)
C01Y 0.0433(11) 0.0392(11) 0.0542(13) -0.0144(10) -0.0010(10) 0.0129(9)
C01Z 0.0253(9) 0.0386(11) 0.0726(15) -0.0145(10) 0.0142(9) -0.0104(8)
C020 0.0251(9) 0.0447(12) 0.0769(16) -0.0133(11) 0.0166(10) -0.0076(9)
C021 0.0716(15) 0.0309(10) 0.0274(9) 0.0021(8) 0.0097(9) -0.0060(10)
C022 0.0233(9) 0.0456(12) 0.0536(12) -0.0116(10) 0.0021(8) 0.0056(8)
C023 0.0455(11) 0.0685(15) 0.0268(9) -0.0124(9) 0.0173(8) -0.0134(11)
C024 0.0528(13) 0.0538(13) 0.0352(11) -0.0077(9) 0.0050(9) 0.0216(11)
C025 0.0478(12) 0.0337(10) 0.0442(11) -0.0075(9) 0.0002(9) -0.0073(9)
C026 0.0613(14) 0.0479(13) 0.0570(13) -0.0233(11) 0.0432(12) -0.0335(11)
C027 0.0230(9) 0.0380(11) 0.0752(16) 0.0032(10) 0.0056(9) -0.0068(8)
C028 0.0580(14) 0.0295(10) 0.0617(15) 0.0144(10) -0.0293(12) -0.0086(10)
C029 0.0210(9) 0.0335(11) 0.100(2) 0.0352(12) -0.0016(10) -0.0001(8)
C02A 0.0508(12) 0.0562(13) 0.0541(13) -0.0211(11) 0.0375(11) -0.0258(11)
C02B 0.0850(18) 0.0424(12) 0.0583(14) -0.0120(11) 0.0498(14) -0.0318(12)
C02C 0.0443(12) 0.0694(16) 0.0471(12) 0.0287(12) 0.0172(10) 0.0080(11)
C02D 0.0680(15) 0.0420(12) 0.0500(13) -0.0036(10) 0.0262(11) 0.0102(11)
C02E 0.0521(13) 0.0503(13) 0.0489(12) 0.0112(10) 0.0248(10) 0.0123(10)
C02F 0.086(2) 0.0467(13) 0.0846(19) -0.0188(13) 0.0581(17) -0.0353(14)
C02G 0.0703(18) 0.0553(16) 0.113(2) -0.0395(17) 0.0603(18) -0.0378(15)
C02H 0.0318(11) 0.118(2) 0.0318(11) -0.0184(13) -0.0011(8) -0.0036(13)
C02I 0.0439(12) 0.0600(15) 0.0809(17) -0.0348(13) 0.0382(12) -0.0289(11)
C02J 0.130(3) 0.0396(13) 0.0399(12) 0.0042(10) 0.0350(15) -0.0275(15)
C02K 0.130(3) 0.0345(12) 0.0284(11) 0.0037(9) 0.0101(13) 0.0005(14)
C02L 0.0402(12) 0.0752(18) 0.0828(19) -0.0408(15) 0.0263(12) -0.0256(12)
C02M 0.0614(16) 0.0733(18) 0.0554(15) 0.0300(14) 0.0052(12) 0.0044(14)
C02N 0.0305(11) 0.102(2) 0.0745(18) -0.0433(17) 0.0075(11) -0.0151(13)
C02O 0.046(2) 0.035(2) 0.040(3) 0.006(2) 0.0087(19) 0.0173(15)
C02P 0.0497(14) 0.075(2) 0.101(2) -0.0459(18) 0.0402(15) -0.0357(14)
C02R 0.0467(15) 0.096(2) 0.133(3) -0.040(2) 0.0445(18) -0.0161(16)
C02S 0.102(2) 0.109(3) 0.113(3) -0.066(2) 0.091(2) -0.072(2)
C02T 0.132(7) 0.058(3) 0.0288(19) 0.0059(17) 0.011(3) 0.032(4)
C02V 0.069(2) 0.127(3) 0.121(3) -0.012(3) 0.051(2) -0.028(2)
C02W 0.085(3) 0.054(2) 0.236(7) 0.010(3) 0.022(3) -0.0031(19)
C02X 0.117(4) 0.117(4) 0.137(4) 0.025(3) 0.041(3) 0.018(3)
C02Y 0.164(5) 0.091(3) 0.155(5) 0.018(3) 0.089(4) 0.010(3)
C1 0.114(4) 0.085(3) 0.299(10) 0.020(5) 0.005(5) -0.040(3)
C2 0.153(6) 0.131(5) 0.208(7) -0.026(5) 0.044(5) -0.016(4)
C0AA 0.083(11) 0.085(10) 0.064(9) 0.031(7) 0.047(9) 0.045(9)
C1AA 0.149(19) 0.081(12) 0.040(10) 0.023(9) 0.051(11) 0.057(12)
C2AA 0.125(3) 0.0656(18) 0.0413(13) 0.0057(12) 0.0252(16) -0.0236(18)
C3AA 0.145(7) 0.055(2) 0.045(3) 0.003(2) 0.042(4) -0.009(4)
C3AB 0.145(8) 0.055(3) 0.044(3) 0.003(3) 0.043(4) -0.009(4)

loop_
_atom_type_symbol
_atom_type_description
_atom_type_scat_dispersion_real
_atom_type_scat_dispersion_imag
_atom_type_scat_source
C C 0.0181 0.0091 'International Tables Vol C Tables 4.2.6.8 and 6.1.1.4'
H H 0.0000 0.0000 'International Tables Vol C Tables 4.2.6.8 and 6.1.1.4'
N N 0.0311 0.0180 'International Tables Vol C Tables 4.2.6.8 and 6.1.1.4'
Ni Ni -3.0029 0.5091 'International Tables Vol C Tables 4.2.6.8 and 6.1.1.4'
P P 0.2955 0.4335 'International Tables Vol C Tables 4.2.6.8 and 6.1.1.4'
Si Si 0.2541 0.3302 'International Tables Vol C Tables 4.2.6.8 and 6.1.1.4'

loop_
_exptl_crystal_face_index_h
_exptl_crystal_face_index_k
_exptl_crystal_face_index_l
_exptl_crystal_face_perp_dist
0 -1 0 0.1662
-2 0 -1 0.0543
2 0 1 0.0576
0 -1 1 0.1541
14 0 3 0.0592
-14 0 -3 0.0509
9 0 -18 0.0426
-9 0 18 0.0033
-5 -8 7 0.1341
6 7 -9 0.1286
10 0 -18 0.0492
0 9 0 0.1365
-10 0 18 0.0033
-3 0 20 0.0148
-3 -1 20 0.0229

loop_
_geom_angle_atom_site_label_1
_geom_angle_atom_site_label_2
_geom_angle_atom_site_label_3
_geom_angle
_geom_angle_site_symmetry_1
_geom_angle_site_symmetry_3
_geom_angle_publ_flag
P002 Ni01 P009 149.918(18) . . ?
P003 Ni01 P002 59.989(14) . . ?
P003 Ni01 P005 99.090(17) . . ?
P003 Ni01 P009 99.857(17) . . ?
P005 Ni01 P002 99.237(16) . . ?
P005 Ni01 P009 59.673(15) . . ?
C00J Ni01 P002 104.21(4) . . ?
C00J Ni01 P003 128.92(4) . . ?
C00J Ni01 P005 131.99(4) . . ?
C00J Ni01 P009 105.87(5) . . ?
P003 P002 Ni01 59.589(14) . . ?
P004 P002 Ni01 99.033(18) . . ?
P004 P002 P003 59.341(16) . . ?
P004 P002 P006 86.850(18) . . ?
P006 P002 Ni01 103.479(19) . . ?
P006 P002 P003 60.105(16) . . ?
Ni01 P003 P002 60.422(14) . . ?
Ni01 P003 P006 103.747(19) . . ?
P004 P003 Ni01 100.063(18) . . ?
P004 P003 P002 60.006(16) . . ?
P004 P003 P006 86.956(18) . . ?
P006 P003 P002 59.635(16) . . ?
P003 P004 P002 60.653(16) . . ?
P003 P004 Si00 84.879(19) . . ?
Si00 P004 P002 84.139(18) . . ?
Ni01 P005 P009 60.710(15) . . ?
Ni01 P005 P00A 103.379(19) . . ?
P008 P005 Ni01 101.050(19) . . ?
P008 P005 P009 60.154(18) . . ?
P008 P005 P00A 86.90(2) . . ?
P009 P005 P00A 59.596(18) . . ?
P002 P006 P003 60.260(16) . . ?
Si00 P006 P002 84.179(18) . . ?
Si00 P006 P003 84.313(18) . . ?
P006 Si00 P004 87.524(19) . . ?
N00C Si00 P004 115.99(5) . . ?
N00C Si00 P006 118.61(5) . . ?
N00C Si00 N00F 102.92(6) . . ?
N00F Si00 P004 117.09(5) . . ?
N00F Si00 P006 115.29(5) . . ?
P005 P008 P009 60.308(17) . . ?
P005 P008 Si1 84.12(2) . . ?
Si1 P008 P009 84.60(2) . . ?
P005 P009 Ni01 59.617(15) . . ?
P008 P009 Ni01 99.863(19) . . ?
P008 P009 P005 59.537(17) . . ?
P00A P009 Ni01 103.08(2) . . ?
P00A P009 P005 60.285(17) . . ?
P00A P009 P008 86.94(2) . . ?
P009 P00A P005 60.119(17) . . ?
Si1 P00A P005 83.84(2) . . ?
Si1 P00A P009 85.01(2) . . ?
P00A Si1 P008 87.63(2) . . ?
N00G Si1 P008 117.63(5) . . ?
N00G Si1 P00A 115.45(5) . . ?
N00U Si1 P008 116.56(7) . . ?
N00U Si1 P00A 117.77(6) . . ?
N00U Si1 N00G 102.50(7) . . ?
C00H N00C Si00 123.68(10) . . ?
C00H N00C C00I 116.04(12) . . ?
C00I N00C Si00 120.18(10) . . ?
C00J N00D C00K 126.01(13) . . ?
C00J N00D C00Q 111.83(13) . . ?
C00Q N00D C00K 122.04(13) . . ?
C00J N00E C00P 125.10(13) . . ?
C00J N00E C011 112.24(13) . . ?
C011 N00E C00P 121.96(13) . . ?
C00N N00F Si00 117.17(10) . . ?
C00Z N00F Si00 123.37(11) . . ?
C00Z N00F C00N 119.20(12) . . ?
C00W N00G Si1 118.32(10) . . ?
C015 N00G Si1 124.88(12) . . ?
C015 N00G C00W 116.80(13) . . ?
C00L C00H N00C 119.46(13) . . ?
C00O C00H N00C 120.45(13) . . ?
C00O C00H C00L 120.09(14) . . ?
C00R C00I N00C 120.39(14) . . ?
C013 C00I N00C 118.14(14) . . ?
C013 C00I C00R 121.38(14) . . ?
N00D C00J Ni01 129.54(11) . . ?
N00E C00J Ni01 128.17(11) . . ?
N00E C00J N00D 102.27(13) . . ?
C00Y C00K N00D 119.22(15) . . ?
C014 C00K N00D 118.11(15) . . ?
C014 C00K C00Y 122.64(16) . . ?
C00H C00L H00L 115.8 . . ?
C00Z C00L C00H 128.30(14) . . ?
C00Z C00L H00L 115.8 . . ?
C00P C00M C010 122.67(15) . . ?
C01N C00M C00P 117.41(16) . . ?
C01N C00M C010 119.91(16) . . ?
C00T C00N N00F 118.49(14) . . ?
C00X C00N N00F 120.36(14) . . ?
C00X C00N C00T 121.14(14) . . ?
C00H C00O H00A 120.0 . . ?
C00H C00O H00B 120.0 . . ?
H00A C00O H00B 120.0 . . ?
C00M C00P N00E 117.36(14) . . ?
C00M C00P C00S 122.85(15) . . ?
C00S C00P N00E 119.78(15) . . ?
N00D C00Q H00Q 126.6 . . ?
C011 C00Q N00D 106.79(14) . . ?
C011 C00Q H00Q 126.6 . . ?
C00I C00R C00V 123.47(14) . . ?
C017 C00R C00I 117.66(16) . . ?
C017 C00R C00V 118.79(15) . . ?
C00P C00S C01C 121.35(17) . . ?
C01P C00S C00P 116.95(17) . . ?
C01P C00S C01C 121.67(17) . . ?
C00N C00T C018 122.47(15) . . ?
C019 C00T C00N 118.35(15) . . ?
C019 C00T C018 118.98(15) . . ?
C026 N00U Si1 119.92(12) . . ?
C02A N00U Si1 121.69(13) . . ?
C02A N00U C026 117.74(15) . . ?
C00R C00V H00V 107.8 . . ?
C00R C00V C01O 112.85(15) . . ?
C00R C00V C025 111.09(16) . . ?
C01O C00V H00V 107.8 . . ?
C01O C00V C025 109.29(15) . . ?
C025 C00V H00V 107.8 . . ?
C016 C00W N00G 119.42(15) . . ?
C016 C00W C01Q 121.47(16) . . ?
C01Q C00W N00G 119.10(15) . . ?
C00N C00X C01H 123.31(14) . . ?
C012 C00X C00N 117.82(15) . . ?
C012 C00X C01H 118.73(15) . . ?
C00K C00Y C01E 121.62(16) . . ?
C01X C00Y C00K 117.09(17) . . ?
C01X C00Y C01E 121.24(17) . . ?
N00F C00Z C029 119.58(15) . . ?
C00L C00Z N00F 120.62(14) . . ?
C00L C00Z C029 119.77(15) . . ?
C00M C010 H010 108.0 . . ?
C00M C010 C01D 112.64(15) . . ?
C00M C010 C01J 110.26(14) . . ?
C01D C010 H010 108.0 . . ?
C01D C010 C01J 109.93(14) . . ?
C01J C010 H010 108.0 . . ?
N00E C011 H011 126.6 . . ?
C00Q C011 N00E 106.88(14) . . ?
C00Q C011 H011 126.6 . . ?
C00X C012 H012 119.2 . . ?
C01A C012 C00X 121.67(16) . . ?
C01A C012 H012 119.2 . . ?
C00I C013 C01K 123.35(14) . . ?
C01L C013 C00I 118.15(16) . . ?
C01L C013 C01K 118.40(15) . . ?
C00K C014 C01F 123.41(15) . . ?
C01W C014 C00K 117.23(17) . . ?
C01W C014 C01F 119.33(17) . . ?
N00G C015 C01U 118.01(16) . . ?
C023 C015 N00G 121.97(16) . . ?
C023 C015 C01U 120.01(16) . . ?
C00W C016 C01I 122.83(15) . . ?
C01S C016 C00W 117.78(17) . . ?
C01S C016 C01I 119.34(16) . . ?
C00R C017 H017 119.2 . . ?
C01B C017 C00R 121.64(17) . . ?
C01B C017 H017 119.2 . . ?
C00T C018 H018 108.4 . . ?
C00T C018 C02C 108.98(15) . . ?
C01M C018 C00T 113.69(16) . . ?
C01M C018 H018 108.4 . . ?
C01M C018 C02C 108.82(18) . . ?
C02C C018 H018 108.4 . . ?
C00T C019 H019 119.6 . . ?
C01A C019 C00T 120.89(16) . . ?
C01A C019 H019 119.6 . . ?
C012 C01A C019 119.85(16) . . ?
C012 C01A H01A 120.1 . . ?
C019 C01A H01A 120.1 . . ?
C017 C01B H01B 120.0 . . ?
C017 C01B C01L 119.99(16) . . ?
C01L C01B H01B 120.0 . . ?
C00S C01C H01C 107.5 . . ?
C00S C01C C028 113.6(2) . . ?
C00S C01C C02K 110.54(16) . . ?
C028 C01C H01C 107.5 . . ?
C02K C01C H01C 107.5 . . ?
C02K C01C C028 109.83(19) . . ?
C010 C01D H01D 109.5 . . ?
C010 C01D H01E 109.5 . . ?
C010 C01D H01F 109.5 . . ?
H01D C01D H01E 109.5 . . ?
H01D C01D H01F 109.5 . . ?
H01E C01D H01F 109.5 . . ?
C00Y C01E H01G 107.4 . . ?
C00Y C01E C02H 112.9(2) . . ?
C00Y C01E C02M 110.74(18) . . ?
C02H C01E H01G 107.4 . . ?
C02H C01E C02M 110.8(2) . . ?
C02M C01E H01G 107.4 . . ?
C014 C01F H01H 108.1 . . ?
C014 C01F C02D 110.12(17) . . ?
C014 C01F C02E 112.18(17) . . ?
C02D C01F H01H 108.1 . . ?
C02E C01F H01H 108.1 . . ?
C02E C01F C02D 110.24(17) . . ?
H01I C01G H01J 109.5 . . ?
H01I C01G H01K 109.5 . . ?
H01J C01G H01K 109.5 . . ?
C01H C01G H01I 109.5 . . ?
C01H C01G H01J 109.5 . . ?
C01H C01G H01K 109.5 . . ?
C00X C01H C01G 112.81(15) . . ?
C00X C01H H01L 108.4 . . ?
C00X C01H C01Y 109.61(15) . . ?
C01G C01H H01L 108.4 . . ?
C01G C01H C01Y 109.06(16) . . ?
C01Y C01H H01L 108.4 . . ?
C016 C01I H01M 108.2 . . ?
C016 C01I C021 112.68(16) . . ?
C016 C01I C024 110.81(15) . . ?
C021 C01I H01M 108.2 . . ?
C021 C01I C024 108.69(16) . . ?
C024 C01I H01M 108.2 . . ?
C010 C01J H01N 109.5 . . ?
C010 C01J H01O 109.5 . . ?
C010 C01J H01P 109.5 . . ?
H01N C01J H01O 109.5 . . ?
H01N C01J H01P 109.5 . . ?
H01O C01J H01P 109.5 . . ?
C013 C01K H01Q 108.0 . . ?
C013 C01K C01T 110.91(15) . . ?
C013 C01K C01V 112.40(15) . . ?
C01T C01K H01Q 108.0 . . ?
C01V C01K H01Q 108.0 . . ?
C01V C01K C01T 109.39(15) . . ?
C013 C01L H01R 119.4 . . ?
C01B C01L C013 121.14(17) . . ?
C01B C01L H01R 119.4 . . ?
C018 C01M H01S 109.5 . . ?
C018 C01M H01T 109.5 . . ?
C018 C01M H01U 109.5 . . ?
H01S C01M H01T 109.5 . . ?
H01S C01M H01U 109.5 . . ?
H01T C01M H01U 109.5 . . ?
C00M C01N H01V 119.6 . . ?
C027 C01N C00M 120.88(18) . . ?
C027 C01N H01V 119.6 . . ?
C00V C01O H01W 109.5 . . ?
C00V C01O H01X 109.5 . . ?
C00V C01O H01Y 109.5 . . ?
H01W C01O H01X 109.5 . . ?
H01W C01O H01Y 109.5 . . ?
H01X C01O H01Y 109.5 . . ?
C00S C01P H01Z 119.4 . . ?
C027 C01P C00S 121.23(18) . . ?
C027 C01P H01Z 119.4 . . ?
C00W C01Q C01R 121.94(17) . . ?
C022 C01Q C00W 117.84(18) . . ?
C022 C01Q C01R 120.09(17) . . ?
C01Q C01R H01 109.0 . . ?
C01Q C01R H 104.0 . . ?
C01Q C01R C02O 113.8(3) . . ?
C01Q C01R C02T 107.8(3) . . ?
C01Q C01R C0AA 117.5(9) . . ?
C02O C01R H01 109.0 . . ?
C02O C01R C02T 108.2(4) . . ?
C02T C01R H01 109.0 . . ?
C0AA C01R H 104.0 . . ?
C1AA C01R C01Q 118.8(10) . . ?
C1AA C01R H 104.0 . . ?
C1AA C01R C0AA 106.6(10) . . ?
C016 C01S H0AA 119.3 . . ?
C020 C01S C016 121.31(19) . . ?
C020 C01S H0AA 119.3 . . ?
C01K C01T H1AA 109.5 . . ?
C01K C01T HA 109.5 . . ?
C01K C01T HB 109.5 . . ?
H1AA C01T HA 109.5 . . ?
H1AA C01T HB 109.5 . . ?
HA C01T HB 109.5 . . ?
C015 C01U H2AA 116.0 . . ?
C02A C01U C015 127.95(17) . . ?
C02A C01U H2AA 116.0 . . ?
C01K C01V H3AA 109.5 . . ?
C01K C01V HC 109.5 . . ?
C01K C01V HD 109.5 . . ?
H3AA C01V HC 109.5 . . ?
H3AA C01V HD 109.5 . . ?
HC C01V HD 109.5 . . ?
C014 C01W H4AA 119.3 . . ?
C01Z C01W C014 121.33(19) . . ?
C01Z C01W H4AA 119.3 . . ?
C00Y C01X H5AA 119.3 . . ?
C01Z C01X C00Y 121.43(19) . . ?
C01Z C01X H5AA 119.3 . . ?
C01H C01Y H6AA 109.5 . . ?
C01H C01Y HE 109.5 . . ?
C01H C01Y HF 109.5 . . ?
H6AA C01Y HE 109.5 . . ?
H6AA C01Y HF 109.5 . . ?
HE C01Y HF 109.5 . . ?
C01W C01Z C01X 120.19(18) . . ?
C01W C01Z H7AA 119.9 . . ?
C01X C01Z H7AA 119.9 . . ?
C01S C020 H020 119.9 . . ?
C022 C020 C01S 120.21(18) . . ?
C022 C020 H020 119.9 . . ?
C01I C021 H02A 109.5 . . ?
C01I C021 H02B 109.5 . . ?
C01I C021 H02C 109.5 . . ?
H02A C021 H02B 109.5 . . ?
H02A C021 H02C 109.5 . . ?
H02B C021 H02C 109.5 . . ?
C01Q C022 H022 119.4 . . ?
C020 C022 C01Q 121.25(19) . . ?
C020 C022 H022 119.4 . . ?
C015 C023 H02D 120.0 . . ?
C015 C023 H02E 120.0 . . ?
H02D C023 H02E 120.0 . . ?
C01I C024 H02F 109.5 . . ?
C01I C024 H02G 109.5 . . ?
C01I C024 H02H 109.5 . . ?
H02F C024 H02G 109.5 . . ?
H02F C024 H02H 109.5 . . ?
H02G C024 H02H 109.5 . . ?
C00V C025 H02I 109.5 . . ?
C00V C025 H02J 109.5 . . ?
C00V C025 H02K 109.5 . . ?
H02I C025 H02J 109.5 . . ?
H02I C025 H02K 109.5 . . ?
H02J C025 H02K 109.5 . . ?
C02B C026 N00U 118.1(2) . . ?
C02I C026 N00U 119.9(2) . . ?
C02I C026 C02B 121.9(2) . . ?
C01N C027 H027 119.7 . . ?
C01P C027 C01N 120.62(18) . . ?
C01P C027 H027 119.7 . . ?
C01C C028 H02L 109.5 . . ?
C01C C028 H02M 109.5 . . ?
C01C C028 H02N 109.5 . . ?
H02L C028 H02M 109.5 . . ?
H02L C028 H02N 109.5 . . ?
H02M C028 H02N 109.5 . . ?
C00Z C029 H02O 109.5 . . ?
C00Z C029 H02P 109.5 . . ?
C00Z C029 H02Q 109.5 . . ?
H02O C029 H02P 109.5 . . ?
H02O C029 H02Q 109.5 . . ?
H02P C029 H02Q 109.5 . . ?
N00U C02A C02S 117.96(19) . . ?
C01U C02A N00U 122.09(17) . . ?
C01U C02A C02S 119.94(19) . . ?
C026 C02B C02J 122.3(2) . . ?
C02F C02B C026 118.2(3) . . ?
C02F C02B C02J 119.5(3) . . ?
C018 C02C H02R 109.5 . . ?
C018 C02C H02S 109.5 . . ?
C018 C02C H02T 109.5 . . ?
H02R C02C H02S 109.5 . . ?
H02R C02C H02T 109.5 . . ?
H02S C02C H02T 109.5 . . ?
C01F C02D H02U 109.5 . . ?
C01F C02D H02V 109.5 . . ?
C01F C02D H02W 109.5 . . ?
H02U C02D H02V 109.5 . . ?
H02U C02D H02W 109.5 . . ?
H02V C02D H02W 109.5 . . ?
C01F C02E H02X 109.5 . . ?
C01F C02E H02Y 109.5 . . ?
C01F C02E HG 109.5 . . ?
H02X C02E H02Y 109.5 . . ?
H02X C02E HG 109.5 . . ?
H02Y C02E HG 109.5 . . ?
C02B C02F H02Z 119.8 . . ?
C02G C02F C02B 120.5(3) . . ?
C02G C02F H02Z 119.8 . . ?
C02F C02G H02 119.5 . . ?
C02P C02G C02F 121.0(2) . . ?
C02P C02G H02 119.5 . . ?
C01E C02H H8AA 109.5 . . ?
C01E C02H HH 109.5 . . ?
C01E C02H HI 109.5 . . ?
H8AA C02H HH 109.5 . . ?
H8AA C02H HI 109.5 . . ?
HH C02H HI 109.5 . . ?
C026 C02I C02L 123.9(2) . . ?
C026 C02I C02P 117.1(3) . . ?
C02P C02I C02L 119.0(3) . . ?
C02B C02J H9AA 106.0 . . ?
C02B C02J HJ 110.5 . . ?
C02B C02J C3AB 91.8(10) . . ?
C2AA C02J C02B 114.2(2) . . ?
C2AA C02J H9AA 106.0 . . ?
C2AA C02J HJ 110.5 . . ?
C2AA C02J C3AB 118.1(8) . . ?
C3AA C02J C02B 117.1(6) . . ?
C3AA C02J H9AA 106.0 . . ?
C3AA C02J C2AA 106.7(4) . . ?
C3AB C02J HJ 110.5 . . ?
C01C C02K H0BA 109.5 . . ?
C01C C02K HK 109.5 . . ?
C01C C02K HL 109.5 . . ?
H0BA C02K HK 109.5 . . ?
H0BA C02K HL 109.5 . . ?
HK C02K HL 109.5 . . ?
C02I C02L H1BA 108.0 . . ?
C02I C02L C02N 112.6(2) . . ?
C02I C02L C02R 112.5(3) . . ?
C02N C02L H1BA 108.0 . . ?
C02N C02L C02R 107.7(3) . . ?
C02R C02L H1BA 108.0 . . ?
C01E C02M H2BA 109.5 . . ?
C01E C02M HM 109.5 . . ?
C01E C02M HN 109.5 . . ?
H2BA C02M HM 109.5 . . ?
H2BA C02M HN 109.5 . . ?
HM C02M HN 109.5 . . ?
C02L C02N H3BA 109.5 . . ?
C02L C02N HO 109.5 . . ?
C02L C02N HP 109.5 . . ?
H3BA C02N HO 109.5 . . ?
H3BA C02N HP 109.5 . . ?
HO C02N HP 109.5 . . ?
C01R C02O H4BA 109.5 . . ?
C01R C02O HQ 109.5 . . ?
C01R C02O HR 109.5 . . ?
H4BA C02O HQ 109.5 . . ?
H4BA C02O HR 109.5 . . ?
HQ C02O HR 109.5 . . ?
C02G C02P C02I 121.3(3) . . ?
C02G C02P H5BA 119.3 . . ?
C02I C02P H5BA 119.3 . . ?
C02L C02R H6BA 109.5 . . ?
C02L C02R HS 109.5 . . ?
C02L C02R HT 109.5 . . ?
H6BA C02R HS 109.5 . . ?
H6BA C02R HT 109.5 . . ?
HS C02R HT 109.5 . . ?
C02A C02S H7BA 109.5 . . ?
C02A C02S HU 109.5 . . ?
C02A C02S HV 109.5 . . ?
H7BA C02S HU 109.5 . . ?
H7BA C02S HV 109.5 . . ?
HU C02S HV 109.5 . . ?
C01R C02T H8BA 109.5 . . ?
C01R C02T HW 109.5 . . ?
C01R C02T HX 109.5 . . ?
H8BA C02T HW 109.5 . . ?
H8BA C02T HX 109.5 . . ?
HW C02T HX 109.5 . . ?
H9BA C02V HY 109.5 . . ?
H9BA C02V HZ 109.5 . . ?
HY C02V HZ 109.5 . . ?
C02Y C02V H9BA 109.5 . . ?
C02Y C02V HY 109.5 . . ?
C02Y C02V HZ 109.5 . . ?
H0CA C02W H3CA 107.2 . . ?
C02X C02W H0CA 107.9 . . ?
C02X C02W H3CA 107.9 . . ?
C02Y C02W H0CA 107.9 . . ?
C02Y C02W H3CA 107.9 . . ?
C02Y C02W C02X 117.8(4) . . ?
C02W C02X H1CA 108.0 . . ?
C02W C02X H4CA 108.0 . . ?
C02W C02X C1 117.1(5) . . ?
H1CA C02X H4CA 107.3 . . ?
C1 C02X H1CA 108.0 . . ?
C1 C02X H4CA 108.0 . . ?
C02V C02Y H2CA 108.6 . . ?
C02V C02Y H5CA 108.6 . . ?
C02W C02Y C02V 114.5(4) . . ?
C02W C02Y H2CA 108.6 . . ?
C02W C02Y H5CA 108.6 . . ?
H2CA C02Y H5CA 107.6 . . ?
C02X C1 H1A 108.3 . . ?
C02X C1 H1B 108.3 . . ?
H1A C1 H1B 107.4 . . ?
C2 C1 C02X 115.9(5) . . ?
C2 C1 H1A 108.3 . . ?
C2 C1 H1B 108.3 . . ?
C1 C2 H2A 109.5 . . ?
C1 C2 H2B 109.5 . . ?
C1 C2 H2C 109.5 . . ?
H2A C2 H2B 109.5 . . ?
H2A C2 H2C 109.5 . . ?
H2B C2 H2C 109.5 . . ?
C01R C0AA H0AB 109.5 . . ?
C01R C0AA H0AC 109.5 . . ?
C01R C0AA H0AD 109.5 . . ?
H0AB C0AA H0AC 109.5 . . ?
H0AB C0AA H0AD 109.5 . . ?
H0AC C0AA H0AD 109.5 . . ?
C01R C1AA H1AB 109.5 . . ?
C01R C1AA H1AC 109.5 . . ?
C01R C1AA H1AD 109.5 . . ?
H1AB C1AA H1AC 109.5 . . ?
H1AB C1AA H1AD 109.5 . . ?
H1AC C1AA H1AD 109.5 . . ?
C02J C2AA H2AB 109.5 . . ?
C02J C2AA H2AC 109.5 . . ?
C02J C2AA H2AD 109.5 . . ?
H2AB C2AA H2AC 109.5 . . ?
H2AB C2AA H2AD 109.5 . . ?
H2AC C2AA H2AD 109.5 . . ?
C02J C3AA H3AB 109.5 . . ?
C02J C3AA H3AC 109.5 . . ?
C02J C3AA H3AD 109.5 . . ?
H3AB C3AA H3AC 109.5 . . ?
H3AB C3AA H3AD 109.5 . . ?
H3AC C3AA H3AD 109.5 . . ?
C02J C3AB H3AE 109.5 . . ?
C02J C3AB H3AF 109.5 . . ?
C02J C3AB H3AG 109.5 . . ?
H3AE C3AB H3AF 109.5 . . ?
H3AE C3AB H3AG 109.5 . . ?
H3AF C3AB H3AG 109.5 . . ?

loop_
_geom_bond_atom_site_label_1
_geom_bond_atom_site_label_2
_geom_bond_distance
_geom_bond_site_symmetry_2
_geom_bond_publ_flag
Ni01 P002 2.2848(4) . ?
Ni01 P003 2.2657(4) . ?
Ni01 P005 2.2673(4) . ?
Ni01 P009 2.2922(4) . ?
Ni01 C00J 1.9762(15) . ?
P002 P003 2.2749(5) . ?
P002 P004 2.2603(5) . ?
P002 P006 2.2606(5) . ?
P003 P004 2.2450(5) . ?
P003 P006 2.2714(5) . ?
P004 Si00 2.2476(5) . ?
P005 P008 2.2510(5) . ?
P005 P009 2.2686(5) . ?
P005 P00A 2.2723(5) . ?
P006 Si00 2.2455(5) . ?
Si00 N00C 1.7414(13) . ?
Si00 N00F 1.7443(13) . ?
P008 P009 2.2651(6) . ?
P008 Si1 2.2513(6) . ?
P009 P00A 2.2566(6) . ?
P00A Si1 2.2422(6) . ?
Si1 N00G 1.7382(14) . ?
Si1 N00U 1.7361(15) . ?
N00C C00H 1.4153(19) . ?
N00C C00I 1.4527(19) . ?
N00D C00J 1.376(2) . ?
N00D C00K 1.438(2) . ?
N00D C00Q 1.390(2) . ?
N00E C00J 1.373(2) . ?
N00E C00P 1.442(2) . ?
N00E C011 1.382(2) . ?
N00F C00N 1.4501(19) . ?
N00F C00Z 1.408(2) . ?
N00G C00W 1.446(2) . ?
N00G C015 1.412(2) . ?
C00H C00L 1.413(2) . ?
C00H C00O 1.407(2) . ?
C00I C00R 1.410(2) . ?
C00I C013 1.409(2) . ?
C00K C00Y 1.402(2) . ?
C00K C014 1.401(2) . ?
C00L H00L 0.9300 . ?
C00L C00Z 1.385(2) . ?
C00M C00P 1.399(2) . ?
C00M C010 1.519(2) . ?
C00M C01N 1.394(2) . ?
C00N C00T 1.409(2) . ?
C00N C00X 1.403(2) . ?
C00O H00A 0.9300 . ?
C00O H00B 0.9300 . ?
C00P C00S 1.407(2) . ?
C00Q H00Q 0.9300 . ?
C00Q C011 1.337(3) . ?
C00R C00V 1.520(2) . ?
C00R C017 1.400(2) . ?
C00S C01C 1.514(3) . ?
C00S C01P 1.392(3) . ?
C00T C018 1.522(2) . ?
C00T C019 1.396(2) . ?
N00U C026 1.455(3) . ?
N00U C02A 1.417(2) . ?
C00V H00V 0.9800 . ?
C00V C01O 1.534(3) . ?
C00V C025 1.535(3) . ?
C00W C016 1.406(2) . ?
C00W C01Q 1.406(2) . ?
C00X C012 1.398(2) . ?
C00X C01H 1.522(2) . ?
C00Y C01E 1.514(3) . ?
C00Y C01X 1.393(3) . ?
C00Z C029 1.443(2) . ?
C010 H010 0.9800 . ?
C010 C01D 1.526(2) . ?
C010 C01J 1.538(2) . ?
C011 H011 0.9300 . ?
C012 H012 0.9300 . ?
C012 C01A 1.377(3) . ?
C013 C01K 1.527(2) . ?
C013 C01L 1.398(2) . ?
C014 C01F 1.518(3) . ?
C014 C01W 1.394(3) . ?
C015 C01U 1.425(3) . ?
C015 C023 1.370(3) . ?
C016 C01I 1.519(2) . ?
C016 C01S 1.396(2) . ?
C017 H017 0.9300 . ?
C017 C01B 1.378(3) . ?
C018 H018 0.9800 . ?
C018 C01M 1.521(3) . ?
C018 C02C 1.537(3) . ?
C019 H019 0.9300 . ?
C019 C01A 1.384(3) . ?
C01A H01A 0.9300 . ?
C01B H01B 0.9300 . ?
C01B C01L 1.382(3) . ?
C01C H01C 0.9800 . ?
C01C C028 1.529(3) . ?
C01C C02K 1.518(3) . ?
C01D H01D 0.9600 . ?
C01D H01E 0.9600 . ?
C01D H01F 0.9600 . ?
C01E H01G 0.9800 . ?
C01E C02H 1.528(3) . ?
C01E C02M 1.528(4) . ?
C01F H01H 0.9800 . ?
C01F C02D 1.533(3) . ?
C01F C02E 1.522(3) . ?
C01G H01I 0.9600 . ?
C01G H01J 0.9600 . ?
C01G H01K 0.9600 . ?
C01G C01H 1.525(3) . ?
C01H H01L 0.9800 . ?
C01H C01Y 1.546(3) . ?
C01I H01M 0.9800 . ?
C01I C021 1.525(3) . ?
C01I C024 1.531(3) . ?
C01J H01N 0.9600 . ?
C01J H01O 0.9600 . ?
C01J H01P 0.9600 . ?
C01K H01Q 0.9800 . ?
C01K C01T 1.530(3) . ?
C01K C01V 1.528(3) . ?
C01L H01R 0.9300 . ?
C01M H01S 0.9600 . ?
C01M H01T 0.9600 . ?
C01M H01U 0.9600 . ?
C01N H01V 0.9300 . ?
C01N C027 1.380(3) . ?
C01O H01W 0.9600 . ?
C01O H01X 0.9600 . ?
C01O H01Y 0.9600 . ?
C01P H01Z 0.9300 . ?
C01P C027 1.380(3) . ?
C01Q C01R 1.521(3) . ?
C01Q C022 1.396(3) . ?
C01R H01 0.9800 . ?
C01R H 0.9800 . ?
C01R C02O 1.539(7) . ?
C01R C02T 1.541(6) . ?
C01R C0AA 1.533(17) . ?
C01R C1AA 1.46(3) . ?
C01S H0AA 0.9300 . ?
C01S C020 1.376(3) . ?
C01T H1AA 0.9600 . ?
C01T HA 0.9600 . ?
C01T HB 0.9600 . ?
C01U H2AA 0.9300 . ?
C01U C02A 1.358(3) . ?
C01V H3AA 0.9600 . ?
C01V HC 0.9600 . ?
C01V HD 0.9600 . ?
C01W H4AA 0.9300 . ?
C01W C01Z 1.375(3) . ?
C01X H5AA 0.9300 . ?
C01X C01Z 1.378(3) . ?
C01Y H6AA 0.9600 . ?
C01Y HE 0.9600 . ?
C01Y HF 0.9600 . ?
C01Z H7AA 0.9300 . ?
C020 H020 0.9300 . ?
C020 C022 1.376(3) . ?
C021 H02A 0.9600 . ?
C021 H02B 0.9600 . ?
C021 H02C 0.9600 . ?
C022 H022 0.9300 . ?
C023 H02D 0.9300 . ?
C023 H02E 0.9300 . ?
C024 H02F 0.9600 . ?
C024 H02G 0.9600 . ?
C024 H02H 0.9600 . ?
C025 H02I 0.9600 . ?
C025 H02J 0.9600 . ?
C025 H02K 0.9600 . ?
C026 C02B 1.410(4) . ?
C026 C02I 1.403(4) . ?
C027 H027 0.9300 . ?
C028 H02L 0.9600 . ?
C028 H02M 0.9600 . ?
C028 H02N 0.9600 . ?
C029 H02O 0.9600 . ?
C029 H02P 0.9600 . ?
C029 H02Q 0.9600 . ?
C02A C02S 1.472(3) . ?
C02B C02F 1.397(3) . ?
C02B C02J 1.521(4) . ?
C02C H02R 0.9600 . ?
C02C H02S 0.9600 . ?
C02C H02T 0.9600 . ?
C02D H02U 0.9600 . ?
C02D H02V 0.9600 . ?
C02D H02W 0.9600 . ?
C02E H02X 0.9600 . ?
C02E H02Y 0.9600 . ?
C02E HG 0.9600 . ?
C02F H02Z 0.9300 . ?
C02F C02G 1.379(5) . ?
C02G H02 0.9300 . ?
C02G C02P 1.369(5) . ?
C02H H8AA 0.9600 . ?
C02H HH 0.9600 . ?
C02H HI 0.9600 . ?
C02I C02L 1.512(4) . ?
C02I C02P 1.411(3) . ?
C02J H9AA 0.9800 . ?
C02J HJ 0.9800 . ?
C02J C2AA 1.516(5) . ?
C02J C3AA 1.510(6) . ?
C02J C3AB 1.73(2) . ?
C02K H0BA 0.9600 . ?
C02K HK 0.9600 . ?
C02K HL 0.9600 . ?
C02L H1BA 0.9800 . ?
C02L C02N 1.529(4) . ?
C02L C02R 1.557(3) . ?
C02M H2BA 0.9600 . ?
C02M HM 0.9600 . ?
C02M HN 0.9600 . ?
C02N H3BA 0.9600 . ?
C02N HO 0.9600 . ?
C02N HP 0.9600 . ?
C02O H4BA 0.9600 . ?
C02O HQ 0.9600 . ?
C02O HR 0.9600 . ?
C02P H5BA 0.9300 . ?
C02R H6BA 0.9600 . ?
C02R HS 0.9600 . ?
C02R HT 0.9600 . ?
C02S H7BA 0.9600 . ?
C02S HU 0.9600 . ?
C02S HV 0.9600 . ?
C02T H8BA 0.9600 . ?
C02T HW 0.9600 . ?
C02T HX 0.9600 . ?
C02V H9BA 0.9600 . ?
C02V HY 0.9600 . ?
C02V HZ 0.9600 . ?
C02V C02Y 1.475(6) . ?
C02W H0CA 0.9700 . ?
C02W H3CA 0.9700 . ?
C02W C02X 1.472(7) . ?
C02W C02Y 1.449(7) . ?
C02X H1CA 0.9700 . ?
C02X H4CA 0.9700 . ?
C02X C1 1.532(8) . ?
C02Y H2CA 0.9700 . ?
C02Y H5CA 0.9700 . ?
C1 H1A 0.9700 . ?
C1 H1B 0.9700 . ?
C1 C2 1.435(8) . ?
C2 H2A 0.9600 . ?
C2 H2B 0.9600 . ?
C2 H2C 0.9600 . ?
C0AA H0AB 0.9600 . ?
C0AA H0AC 0.9600 . ?
C0AA H0AD 0.9600 . ?
C1AA H1AB 0.9600 . ?
C1AA H1AC 0.9600 . ?
C1AA H1AD 0.9600 . ?
C2AA H2AB 0.9600 . ?
C2AA H2AC 0.9600 . ?
C2AA H2AD 0.9600 . ?
C3AA H3AB 0.9600 . ?
C3AA H3AC 0.9600 . ?
C3AA H3AD 0.9600 . ?
C3AB H3AE 0.9600 . ?
C3AB H3AF 0.9600 . ?
C3AB H3AG 0.9600 . ?

loop_
_exptl_oxdiff_crystal_face_indexfrac_h
_exptl_oxdiff_crystal_face_indexfrac_k
_exptl_oxdiff_crystal_face_indexfrac_l
_exptl_oxdiff_crystal_face_x
_exptl_oxdiff_crystal_face_y
_exptl_oxdiff_crystal_face_z
-0.0003 -1.0000 0.0004 0.0028 -0.0090 0.1153
-1.9996 -0.0000 -1.0009 0.0431 0.1517 0.0107
1.9996 0.0000 1.0009 -0.0431 -0.1517 -0.0107
-0.0005 -1.0000 1.0005 0.0364 -0.0491 0.1113
13.8980 0.2814 3.1488 -0.4285 -0.8989 -0.0920
-13.9106 -0.1199 -3.1300 0.4291 0.9003 0.0733
9.1395 -0.0450 -18.4833 -0.9713 0.2330 0.0476
-9.1679 -0.2865 18.4551 0.9724 -0.2332 -0.0092
-4.6451 -7.8183 7.3729 0.4476 -0.1075 0.8878
6.1568 7.3448 -8.6899 -0.5485 0.0719 -0.8331
10.4093 0.3775 -17.5960 -0.9914 0.1303 -0.0089
-0.2762 8.6427 0.4458 0.0016 0.0750 -0.9972
-10.4093 -0.3775 17.5960 0.9914 -0.1303 0.0089
-3.3060 0.4549 19.7200 0.7878 -0.6042 -0.1195
-3.3828 -0.5003 19.7215 0.7935 -0.6086 -0.0092
